data_4100889
loop_
_publ_author_name
'Arduengo, 3rd, Anthony J.'
'Tapu, Daniela'
'Marshall, William J.'

_publ_section_title
;
 A bimetallic complex containing a cyclopentadienyl-annulated
 imidazol-2-ylidene.
;
_journal_issue 47
_journal_name_full 'Journal of the American Chemical Society'
_journal_page_first 16400
_journal_page_last 16401
_journal_paper_doi 10.1021/ja055565f
_journal_volume 127
_journal_year 2005
_chemical_formula_sum 'C58 H60 Cl F3 N2 O3 P2 Pd Ru S'
_chemical_formula_weight 1227.00
_chemical_name_systematic
;
 ?
;
_space_group_IT_number 14
_symmetry_cell_setting monoclinic
_symmetry_space_group_name_Hall '-P 2yn'
_symmetry_space_group_name_H-M 'P 1 21/n 1'
_atom_sites_solution_hydrogens geom
_atom_sites_solution_primary direct
_atom_sites_solution_secondary difmap
_audit_creation_method SHELXL-97
_cell_angle_alpha 90.00
_cell_angle_beta 104.880(2)
_cell_angle_gamma 90.00
_cell_formula_units_Z 4
_cell_length_a 23.064(2)
_cell_length_b 10.4080(10)
_cell_length_c 24.166(2)
_cell_measurement_temperature 293(2)
_cell_volume 5606.5(9)
_computing_cell_refinement 'Bruker XSCANS'
_computing_data_collection 'Bruker XSCANS'
_computing_data_reduction 'Bruker SHELXTL'
_computing_molecular_graphics 'Bruker SHELXTL'
_computing_publication_material 'Bruker SHELXTL'
_computing_structure_refinement 'SHELXL-97 (Sheldrick, 1997)'
_computing_structure_solution 'SHELXS-97 (Sheldrick, 1990)'
_diffrn_ambient_temperature 293(2)
_diffrn_measured_fraction_theta_full 0.993
_diffrn_measured_fraction_theta_max 0.993
_diffrn_measurement_device_type 'Bruker P4'
_diffrn_measurement_method '\w scans'
_diffrn_radiation_monochromator graphite
_diffrn_radiation_source 'fine-focus sealed tube'
_diffrn_radiation_type MoK\a
_diffrn_radiation_wavelength 0.71073
_diffrn_reflns_av_R_equivalents 0.0923
_diffrn_reflns_av_sigmaI/netI 0.0653
_diffrn_reflns_limit_h_max 30
_diffrn_reflns_limit_h_min -30
_diffrn_reflns_limit_k_max 13
_diffrn_reflns_limit_k_min -13
_diffrn_reflns_limit_l_max 31
_diffrn_reflns_limit_l_min -32
_diffrn_reflns_number 102113
_diffrn_reflns_theta_full 28.31
_diffrn_reflns_theta_max 28.31
_diffrn_reflns_theta_min 1.42
_exptl_absorpt_coefficient_mu 0.787
_exptl_absorpt_correction_type none
_exptl_crystal_colour gold
_exptl_crystal_density_diffrn 1.454
_exptl_crystal_density_meas multirun
_exptl_crystal_density_method 'not measured'
_exptl_crystal_description prism
_exptl_crystal_F_000 2504
_exptl_crystal_size_max .22
_exptl_crystal_size_mid .08
_exptl_crystal_size_min .03
_refine_diff_density_max 0.994
_refine_diff_density_min -0.789
_refine_diff_density_rms 0.112
_refine_ls_extinction_method none
_refine_ls_goodness_of_fit_ref 1.014
_refine_ls_hydrogen_treatment riding
_refine_ls_matrix_type full
_refine_ls_number_parameters 659
_refine_ls_number_reflns 13867
_refine_ls_number_restraints 0
_refine_ls_restrained_S_all 1.014
_refine_ls_R_factor_all 0.0935
_refine_ls_R_factor_gt 0.0439
_refine_ls_shift/su_max 0.022
_refine_ls_shift/su_mean 0.001
_refine_ls_structure_factor_coef Fsqd
_refine_ls_weighting_details 'calc w=1/[\s^2^(Fo^2^)+(0.0454P)^2^+10.0085P] where P=(Fo^2^+2Fc^2^)/3'
_refine_ls_weighting_scheme calc
_refine_ls_wR_factor_gt 0.0949
_refine_ls_wR_factor_ref 0.1187
_reflns_number_gt 8877
_reflns_number_total 13867
_reflns_threshold_expression >2sigma(I)
_cod_data_source_file ja055565fsi20050815_125047.cif
_cod_data_source_block Ruthenium-PalladiumComplex
_cod_depositor_comments
;
The following automatic conversions were performed:

'_symmetry_cell_setting' value 'Monoclinic' changed to 'monoclinic'
according to /home/saulius/struct/CIF-dictionaries/cif_core.dic
dictionary named 'cif_core.dic' version 2.4.2 from 2011-04-26.

Automatic conversion script
Id: cif_fix_values 2827 2014-09-09 07:05:25Z andrius 
;
_cod_original_sg_symbol_H-M P2(1)/n
_cod_database_code 4100889

loop_
_symmetry_equiv_pos_as_xyz
'x, y, z'
'-x+1/2, y+1/2, -z+1/2'
'-x, -y, -z'
'x-1/2, -y-1/2, z-1/2'

loop_
_atom_site_label
_atom_site_type_symbol
_atom_site_fract_x
_atom_site_fract_y
_atom_site_fract_z
_atom_site_U_iso_or_equiv
_atom_site_adp_type
_atom_site_occupancy
_atom_site_symmetry_multiplicity
_atom_site_calc_flag
_atom_site_refinement_flags
Pd1 Pd 0.603730(12) 0.43034(3) 0.321382(11) 0.01940(7) Uani 1 1 d .
Ru1 Ru 0.431222(14) 0.58314(3) 0.119746(12) 0.02956(9) Uani 1 1 d .
Cl1 Cl 0.63364(4) 0.36202(10) 0.24052(4) 0.0332(2) Uani 1 1 d .
P1 P 0.56293(4) 0.48907(9) 0.39387(4) 0.02050(19) Uani 1 1 d .
P2 P 0.69639(4) 0.35176(9) 0.37970(4) 0.0219(2) Uani 1 1 d .
N1 N 0.47880(13) 0.4348(3) 0.24181(12) 0.0224(6) Uani 1 1 d .
N3 N 0.52314(13) 0.6215(3) 0.24497(12) 0.0230(6) Uani 1 1 d .
C1M C 0.46816(18) 0.2986(4) 0.24902(17) 0.0320(9) Uani 1 1 d .
H1MA H 0.5049 0.2584 0.2695 0.048 Uiso 1 1 calc R
H1MB H 0.4542 0.2591 0.2121 0.048 Uiso 1 1 calc R
H1MC H 0.4385 0.2887 0.2702 0.048 Uiso 1 1 calc R
C2 C 0.52965(16) 0.4996(3) 0.26466(14) 0.0220(7) Uani 1 1 d .
C3M C 0.56919(19) 0.7201(4) 0.25642(18) 0.0350(10) Uani 1 1 d .
H3MA H 0.6016 0.6940 0.2880 0.052 Uiso 1 1 calc R
H3MB H 0.5525 0.7992 0.2657 0.052 Uiso 1 1 calc R
H3MC H 0.5840 0.7322 0.2231 0.052 Uiso 1 1 calc R
C6 C 0.42320(18) 0.7334(4) 0.18112(16) 0.0317(9) Uani 1 1 d .
C5 C 0.36663(18) 0.6636(4) 0.16252(16) 0.0338(10) Uani 1 1 d .
C4 C 0.37492(17) 0.5292(4) 0.17783(16) 0.0308(9) Uani 1 1 d .
C4M C 0.32789(18) 0.4265(5) 0.16963(19) 0.0436(11) Uani 1 1 d .
H4MA H 0.3184 0.4100 0.2054 0.065 Uiso 1 1 calc R
H4MB H 0.3427 0.3492 0.1564 0.065 Uiso 1 1 calc R
H4MC H 0.2925 0.4545 0.1418 0.065 Uiso 1 1 calc R
C3A C 0.46474(16) 0.6380(4) 0.20935(15) 0.0254(8) Uani 1 1 d .
C6A C 0.43678(16) 0.5188(4) 0.20722(14) 0.0236(8) Uani 1 1 d .
C6M C 0.4330(2) 0.8745(4) 0.17776(19) 0.0454(11) Uani 1 1 d .
H6MA H 0.4299 0.9146 0.2127 0.068 Uiso 1 1 calc R
H6MB H 0.4032 0.9099 0.1462 0.068 Uiso 1 1 calc R
H6MC H 0.4722 0.8900 0.1723 0.068 Uiso 1 1 calc R
C5M C 0.3075(2) 0.7245(5) 0.13377(19) 0.0480(12) Uani 1 1 d .
H5MA H 0.2886 0.7552 0.1623 0.072 Uiso 1 1 calc R
H5MB H 0.2820 0.6621 0.1101 0.072 Uiso 1 1 calc R
H5MC H 0.3140 0.7952 0.1106 0.072 Uiso 1 1 calc R
C11 C 0.4585(3) 0.6655(5) 0.04792(19) 0.0531(13) Uani 1 1 d .
C12 C 0.4034(2) 0.5965(7) 0.02779(18) 0.0666(19) Uani 1 1 d .
C13 C 0.4157(3) 0.4636(6) 0.0441(2) 0.0624(17) Uani 1 1 d .
C14 C 0.4771(2) 0.4564(5) 0.07334(19) 0.0480(12) Uani 1 1 d .
C15 C 0.5013(2) 0.5773(5) 0.07491(19) 0.0477(12) Uani 1 1 d .
C11M C 0.4685(4) 0.8074(6) 0.0395(3) 0.111(3) Uani 1 1 d .
H11A H 0.4873 0.8183 0.0087 0.166 Uiso 1 1 calc R
H11B H 0.4939 0.8425 0.0740 0.166 Uiso 1 1 calc R
H11C H 0.4306 0.8513 0.0305 0.166 Uiso 1 1 calc R
C12M C 0.3449(3) 0.6508(12) -0.0070(3) 0.152(5) Uani 1 1 d .
H12A H 0.3443 0.6491 -0.0469 0.227 Uiso 1 1 calc R
H12B H 0.3408 0.7379 0.0045 0.227 Uiso 1 1 calc R
H12C H 0.3123 0.6002 -0.0010 0.227 Uiso 1 1 calc R
C13M C 0.3731(4) 0.3503(9) 0.0308(3) 0.143(4) Uani 1 1 d .
H13A H 0.3776 0.3079 -0.0032 0.215 Uiso 1 1 calc R
H13B H 0.3326 0.3802 0.0248 0.215 Uiso 1 1 calc R
H13C H 0.3822 0.2911 0.0623 0.215 Uiso 1 1 calc R
C14M C 0.5117(4) 0.3358(6) 0.0981(3) 0.092(2) Uani 1 1 d .
H14A H 0.5388 0.3129 0.0754 0.138 Uiso 1 1 calc R
H14B H 0.4841 0.2666 0.0976 0.138 Uiso 1 1 calc R
H14C H 0.5341 0.3521 0.1368 0.138 Uiso 1 1 calc R
C15M C 0.5671(3) 0.6068(8) 0.1018(3) 0.091(2) Uani 1 1 d .
H15A H 0.5909 0.5745 0.0776 0.136 Uiso 1 1 calc R
H15B H 0.5794 0.5664 0.1387 0.136 Uiso 1 1 calc R
H15C H 0.5725 0.6980 0.1061 0.136 Uiso 1 1 calc R
C21 C 0.48618(16) 0.5495(3) 0.37049(15) 0.0236(8) Uani 1 1 d .
C22 C 0.43634(17) 0.4706(4) 0.36570(16) 0.0298(9) Uani 1 1 d .
H22A H 0.4411 0.3864 0.3790 0.036 Uiso 1 1 calc R
C23 C 0.37947(18) 0.5192(4) 0.34079(18) 0.0366(10) Uani 1 1 d .
H23A H 0.3459 0.4672 0.3374 0.044 Uiso 1 1 calc R
C24 C 0.37271(19) 0.6432(4) 0.32131(18) 0.0370(10) Uani 1 1 d .
H24A H 0.3344 0.6741 0.3043 0.044 Uiso 1 1 calc R
C25 C 0.42113(19) 0.7230(4) 0.32625(17) 0.0351(10) Uani 1 1 d .
H25A H 0.4158 0.8072 0.3129 0.042 Uiso 1 1 calc R
C26 C 0.47784(18) 0.6765(4) 0.35128(16) 0.0304(9) Uani 1 1 d .
H26A H 0.5109 0.7303 0.3554 0.036 Uiso 1 1 calc R
C27 C 0.60171(16) 0.6205(4) 0.43732(15) 0.0250(8) Uani 1 1 d .
C28 C 0.58209(19) 0.6651(4) 0.48375(17) 0.0341(9) Uani 1 1 d .
H28A H 0.5494 0.6266 0.4930 0.041 Uiso 1 1 calc R
C29 C 0.6115(2) 0.7676(4) 0.51634(19) 0.0438(11) Uani 1 1 d .
H29A H 0.5994 0.7956 0.5482 0.053 Uiso 1 1 calc R
C30 C 0.6584(2) 0.8270(4) 0.5014(2) 0.0463(12) Uani 1 1 d .
H30A H 0.6781 0.8949 0.5234 0.056 Uiso 1 1 calc R
C31 C 0.6765(2) 0.7875(4) 0.4544(2) 0.0430(11) Uani 1 1 d .
H31A H 0.7074 0.8305 0.4439 0.052 Uiso 1 1 calc R
C32 C 0.64875(17) 0.6830(4) 0.42229(17) 0.0294(9) Uani 1 1 d .
H32A H 0.6616 0.6550 0.3909 0.035 Uiso 1 1 calc R
C33 C 0.55967(15) 0.3496(3) 0.43833(15) 0.0217(7) Uani 1 1 d .
C34 C 0.57925(17) 0.3498(4) 0.49814(16) 0.0290(9) Uani 1 1 d .
H34A H 0.5937 0.4250 0.5176 0.035 Uiso 1 1 calc R
C35 C 0.57708(18) 0.2383(4) 0.52812(17) 0.0350(10) Uani 1 1 d .
H35A H 0.5903 0.2390 0.5679 0.042 Uiso 1 1 calc R
C36 C 0.55560(19) 0.1253(4) 0.50033(19) 0.0385(10) Uani 1 1 d .
H36A H 0.5545 0.0504 0.5210 0.046 Uiso 1 1 calc R
C37 C 0.53583(19) 0.1252(4) 0.44134(19) 0.0374(10) Uani 1 1 d .
H37A H 0.5209 0.0499 0.4222 0.045 Uiso 1 1 calc R
C38 C 0.53797(18) 0.2350(4) 0.41063(17) 0.0302(9) Uani 1 1 d .
H38A H 0.5248 0.2331 0.3709 0.036 Uiso 1 1 calc R
C39 C 0.71181(16) 0.3337(3) 0.45777(15) 0.0228(8) Uani 1 1 d .
C40 C 0.72912(18) 0.4393(4) 0.49326(17) 0.0309(9) Uani 1 1 d .
H40A H 0.7340 0.5187 0.4774 0.037 Uiso 1 1 calc R
C41 C 0.73920(19) 0.4273(4) 0.55235(17) 0.0384(10) Uani 1 1 d .
H41A H 0.7506 0.4986 0.5758 0.046 Uiso 1 1 calc R
C42 C 0.73235(18) 0.3100(5) 0.57602(17) 0.0384(10) Uani 1 1 d .
H42A H 0.7395 0.3018 0.6155 0.046 Uiso 1 1 calc R
C43 C 0.71485(18) 0.2045(4) 0.54129(17) 0.0345(9) Uani 1 1 d .
H43A H 0.7098 0.1256 0.5574 0.041 Uiso 1 1 calc R
C44 C 0.70469(16) 0.2155(4) 0.48202(16) 0.0282(8) Uani 1 1 d .
H44A H 0.6932 0.1439 0.4588 0.034 Uiso 1 1 calc R
C45 C 0.76005(17) 0.4469(4) 0.37104(16) 0.0273(8) Uani 1 1 d .
C46 C 0.81660(18) 0.4338(4) 0.40899(19) 0.0363(10) Uani 1 1 d .
H46A H 0.8218 0.3789 0.4402 0.044 Uiso 1 1 calc R
C47 C 0.8651(2) 0.5022(5) 0.4003(2) 0.0478(12) Uani 1 1 d .
H47A H 0.9028 0.4915 0.4252 0.057 Uiso 1 1 calc R
C48 C 0.8575(2) 0.5863(5) 0.3548(2) 0.0474(12) Uani 1 1 d .
H48A H 0.8900 0.6334 0.3496 0.057 Uiso 1 1 calc R
C49 C 0.8017(2) 0.6003(4) 0.3170(2) 0.0449(11) Uani 1 1 d .
H49A H 0.7965 0.6565 0.2862 0.054 Uiso 1 1 calc R
C50 C 0.75361(19) 0.5306(4) 0.32521(18) 0.0333(9) Uani 1 1 d .
H50A H 0.7162 0.5400 0.2995 0.040 Uiso 1 1 calc R
C51 C 0.70795(17) 0.1899(4) 0.35582(16) 0.0262(8) Uani 1 1 d .
C52 C 0.7638(2) 0.1438(4) 0.35295(18) 0.0379(10) Uani 1 1 d .
H52A H 0.7972 0.1972 0.3622 0.045 Uiso 1 1 calc R
C53 C 0.7693(2) 0.0181(5) 0.3362(2) 0.0503(13) Uani 1 1 d .
H53A H 0.8067 -0.0119 0.3341 0.060 Uiso 1 1 calc R
C54 C 0.7215(3) -0.0621(5) 0.3227(2) 0.0585(15) Uani 1 1 d .
H54A H 0.7259 -0.1462 0.3114 0.070 Uiso 1 1 calc R
C55 C 0.6661(3) -0.0172(5) 0.3260(3) 0.0653(16) Uani 1 1 d .
H55A H 0.6331 -0.0719 0.3175 0.078 Uiso 1 1 calc R
C56 C 0.6594(2) 0.1078(4) 0.3417(2) 0.0444(11) Uani 1 1 d .
H56A H 0.6217 0.1374 0.3428 0.053 Uiso 1 1 calc R
S1 S 0.13002(6) 0.58026(11) 0.17099(5) 0.0432(3) Uani 1 1 d .
F1 F 0.17191(16) 0.6059(4) 0.28158(13) 0.0771(10) Uani 1 1 d .
F2 F 0.23957(14) 0.5850(4) 0.23609(16) 0.0823(11) Uani 1 1 d .
F3 F 0.18810(16) 0.4219(3) 0.24928(14) 0.0759(10) Uani 1 1 d .
O1 O 0.14868(19) 0.5010(4) 0.13045(14) 0.0667(11) Uani 1 1 d .
O2 O 0.07459(15) 0.5431(3) 0.18402(17) 0.0631(10) Uani 1 1 d .
O3 O 0.1356(2) 0.7159(3) 0.16458(16) 0.0723(12) Uani 1 1 d .
C1 C 0.1851(2) 0.5473(5) 0.2375(2) 0.0444(11) Uani 1 1 d .

loop_
_atom_site_aniso_label
_atom_site_aniso_U_11
_atom_site_aniso_U_22
_atom_site_aniso_U_33
_atom_site_aniso_U_23
_atom_site_aniso_U_13
_atom_site_aniso_U_12
Pd1 0.01550(14) 0.02493(14) 0.01720(13) -0.00066(11) 0.00315(10) 0.00040(11)
Ru1 0.02216(17) 0.0474(2) 0.01689(15) -0.00101(14) 0.00088(12) 0.00109(14)
Cl1 0.0316(5) 0.0461(6) 0.0242(5) -0.0033(4) 0.0115(4) 0.0057(4)
P1 0.0176(5) 0.0241(5) 0.0192(4) -0.0012(4) 0.0036(4) 0.0006(4)
P2 0.0166(5) 0.0243(5) 0.0237(5) 0.0009(4) 0.0033(4) 0.0006(4)
N1 0.0178(15) 0.0299(16) 0.0186(14) -0.0040(13) 0.0028(12) -0.0032(13)
N3 0.0176(16) 0.0304(16) 0.0182(14) -0.0008(13) -0.0009(12) -0.0016(13)
C1M 0.029(2) 0.033(2) 0.031(2) 0.0003(17) 0.0026(17) -0.0061(17)
C2 0.0187(18) 0.031(2) 0.0154(16) -0.0050(15) 0.0029(14) -0.0022(15)
C3M 0.033(2) 0.032(2) 0.035(2) 0.0026(18) 0.0004(18) -0.0089(18)
C6 0.029(2) 0.036(2) 0.026(2) 0.0008(17) -0.0009(17) 0.0091(18)
C5 0.022(2) 0.056(3) 0.0214(19) -0.0027(18) 0.0006(16) 0.0064(19)
C4 0.020(2) 0.051(2) 0.0205(18) -0.0081(17) 0.0044(15) -0.0001(18)
C4M 0.018(2) 0.070(3) 0.040(2) -0.010(2) 0.0032(18) -0.009(2)
C3A 0.0197(19) 0.035(2) 0.0197(18) -0.0026(15) 0.0015(15) 0.0024(16)
C6A 0.0176(19) 0.037(2) 0.0148(16) -0.0025(15) 0.0010(14) 0.0000(16)
C6M 0.044(3) 0.048(3) 0.037(2) 0.009(2) -0.003(2) 0.012(2)
C5M 0.031(3) 0.070(3) 0.039(3) 0.006(2) 0.002(2) 0.015(2)
C11 0.072(4) 0.063(3) 0.026(2) 0.006(2) 0.017(2) -0.003(3)
C12 0.044(3) 0.138(6) 0.014(2) 0.002(3) 0.002(2) 0.032(3)
C13 0.069(4) 0.094(4) 0.032(3) -0.030(3) 0.026(3) -0.037(3)
C14 0.059(3) 0.064(3) 0.026(2) -0.007(2) 0.019(2) 0.005(3)
C15 0.043(3) 0.075(4) 0.030(2) -0.004(2) 0.018(2) -0.005(3)
C11M 0.207(10) 0.075(5) 0.072(4) 0.021(4) 0.076(6) 0.000(5)
C12M 0.080(5) 0.331(14) 0.034(3) 0.023(6) -0.004(3) 0.095(7)
C13M 0.167(8) 0.202(9) 0.084(5) -0.090(6) 0.076(6) -0.136(8)
C14M 0.136(7) 0.091(5) 0.058(4) -0.004(3) 0.040(4) 0.048(5)
C15M 0.047(4) 0.170(7) 0.059(4) -0.020(4) 0.022(3) -0.020(4)
C21 0.0202(19) 0.032(2) 0.0188(17) -0.0032(15) 0.0056(14) 0.0038(15)
C22 0.022(2) 0.034(2) 0.032(2) -0.0047(17) 0.0050(17) 0.0007(16)
C23 0.020(2) 0.049(3) 0.039(2) -0.009(2) 0.0049(18) -0.0012(18)
C24 0.024(2) 0.048(3) 0.034(2) -0.008(2) -0.0005(18) 0.0130(19)
C25 0.033(2) 0.040(2) 0.032(2) 0.0024(18) 0.0064(18) 0.0120(19)
C26 0.028(2) 0.033(2) 0.030(2) -0.0005(17) 0.0081(17) 0.0040(17)
C27 0.022(2) 0.0273(19) 0.0239(18) -0.0027(15) 0.0019(15) 0.0019(15)
C28 0.031(2) 0.037(2) 0.033(2) -0.0084(18) 0.0052(18) 0.0004(18)
C29 0.050(3) 0.041(3) 0.036(2) -0.014(2) 0.003(2) 0.004(2)
C30 0.047(3) 0.033(2) 0.048(3) -0.012(2) -0.007(2) -0.005(2)
C31 0.038(3) 0.033(2) 0.053(3) 0.000(2) 0.003(2) -0.011(2)
C32 0.024(2) 0.029(2) 0.034(2) 0.0009(17) 0.0059(17) 0.0008(16)
C33 0.0143(18) 0.0302(19) 0.0208(17) 0.0036(15) 0.0050(14) 0.0021(14)
C34 0.020(2) 0.042(2) 0.0252(19) 0.0001(17) 0.0060(16) 0.0011(17)
C35 0.025(2) 0.055(3) 0.025(2) 0.0119(19) 0.0074(17) 0.0053(19)
C36 0.029(2) 0.044(2) 0.044(3) 0.018(2) 0.012(2) -0.0013(19)
C37 0.035(2) 0.033(2) 0.043(2) 0.0034(19) 0.008(2) -0.0044(19)
C38 0.030(2) 0.036(2) 0.0252(19) 0.0026(17) 0.0073(17) -0.0017(17)
C39 0.0153(18) 0.0301(19) 0.0223(18) 0.0031(15) 0.0034(14) 0.0048(15)
C40 0.030(2) 0.028(2) 0.031(2) 0.0004(17) 0.0008(17) 0.0006(17)
C41 0.039(3) 0.046(3) 0.025(2) -0.0058(19) 0.0003(18) 0.003(2)
C42 0.029(2) 0.061(3) 0.022(2) 0.005(2) 0.0000(17) 0.013(2)
C43 0.031(2) 0.040(2) 0.031(2) 0.0109(18) 0.0057(18) 0.0090(19)
C44 0.0194(19) 0.032(2) 0.031(2) 0.0034(17) 0.0020(16) 0.0044(16)
C45 0.0205(19) 0.030(2) 0.031(2) -0.0005(16) 0.0066(16) -0.0009(15)
C46 0.022(2) 0.041(2) 0.043(2) 0.005(2) 0.0029(18) -0.0011(18)
C47 0.023(2) 0.056(3) 0.060(3) 0.000(3) 0.002(2) -0.008(2)
C48 0.035(3) 0.050(3) 0.061(3) -0.006(2) 0.019(2) -0.021(2)
C49 0.047(3) 0.046(3) 0.046(3) 0.003(2) 0.019(2) -0.016(2)
C50 0.028(2) 0.035(2) 0.036(2) 0.0022(18) 0.0077(18) -0.0053(17)
C51 0.025(2) 0.0274(19) 0.0258(19) 0.0028(15) 0.0063(16) 0.0023(16)
C52 0.031(2) 0.044(3) 0.036(2) -0.005(2) 0.0050(19) 0.0096(19)
C53 0.052(3) 0.050(3) 0.047(3) -0.008(2) 0.009(2) 0.025(3)
C54 0.084(4) 0.033(3) 0.056(3) -0.011(2) 0.014(3) 0.015(3)
C55 0.071(4) 0.037(3) 0.083(4) -0.018(3) 0.011(3) -0.012(3)
C56 0.037(3) 0.032(2) 0.063(3) -0.010(2) 0.011(2) -0.0011(19)
S1 0.0564(8) 0.0335(6) 0.0331(6) 0.0026(5) -0.0006(5) 0.0075(5)
F1 0.086(2) 0.102(3) 0.0388(17) -0.0175(17) 0.0081(16) 0.003(2)
F2 0.0380(18) 0.108(3) 0.094(3) -0.016(2) 0.0044(17) -0.0174(18)
F3 0.082(2) 0.057(2) 0.068(2) 0.0208(16) -0.0192(18) 0.0101(17)
O1 0.099(3) 0.056(2) 0.041(2) -0.0116(17) 0.012(2) 0.012(2)
O2 0.039(2) 0.064(2) 0.078(3) -0.004(2) -0.0005(19) 0.0062(17)
O3 0.113(3) 0.0346(19) 0.066(2) 0.0111(18) 0.017(2) 0.009(2)
C1 0.040(3) 0.047(3) 0.042(3) -0.003(2) 0.002(2) -0.002(2)

loop_
_atom_type_symbol
_atom_type_description
_atom_type_scat_dispersion_real
_atom_type_scat_dispersion_imag
_atom_type_scat_source
C C 0.0033 0.0016 'International Tables Vol C Tables 4.2.6.8 and 6.1.1.4'
H H 0.0000 0.0000 'International Tables Vol C Tables 4.2.6.8 and 6.1.1.4'
Cl Cl 0.1484 0.1585 'International Tables Vol C Tables 4.2.6.8 and 6.1.1.4'
F F 0.0171 0.0103 'International Tables Vol C Tables 4.2.6.8 and 6.1.1.4'
N N 0.0061 0.0033 'International Tables Vol C Tables 4.2.6.8 and 6.1.1.4'
O O 0.0106 0.0060 'International Tables Vol C Tables 4.2.6.8 and 6.1.1.4'
P P 0.1023 0.0942 'International Tables Vol C Tables 4.2.6.8 and 6.1.1.4'
Pd Pd -0.9988 1.0072 'International Tables Vol C Tables 4.2.6.8 and 6.1.1.4'
Ru Ru -1.2594 0.8363 'International Tables Vol C Tables 4.2.6.8 and 6.1.1.4'
S S 0.1246 0.1234 'International Tables Vol C Tables 4.2.6.8 and 6.1.1.4'

loop_
_geom_angle_atom_site_label_1
_geom_angle_atom_site_label_2
_geom_angle_atom_site_label_3
_geom_angle
C2 Pd1 P1 88.95(10)
C2 Pd1 Cl1 85.51(10)
P1 Pd1 Cl1 172.84(4)
C2 Pd1 P2 173.56(10)
P1 Pd1 P2 97.03(3)
Cl1 Pd1 P2 88.72(3)
C12 Ru1 C13 39.1(2)
C12 Ru1 C15 63.15(19)
C13 Ru1 C15 62.83(19)
C12 Ru1 C11 38.7(2)
C13 Ru1 C11 64.6(2)
C15 Ru1 C11 37.19(19)
C12 Ru1 C14 64.0(2)
C13 Ru1 C14 38.0(2)
C15 Ru1 C14 36.89(18)
C11 Ru1 C14 63.1(2)
C12 Ru1 C3A 160.7(2)
C13 Ru1 C3A 158.3(2)
C15 Ru1 C3A 112.63(16)
C11 Ru1 C3A 126.11(18)
C14 Ru1 C3A 125.18(16)
C12 Ru1 C5 113.86(17)
C13 Ru1 C5 129.42(19)
C15 Ru1 C5 159.10(19)
C11 Ru1 C5 126.88(19)
C14 Ru1 C5 163.16(19)
C3A Ru1 C5 62.67(14)
C12 Ru1 C6A 160.7(2)
C13 Ru1 C6A 126.5(2)
C15 Ru1 C6A 127.47(16)
C11 Ru1 C6A 159.44(18)
C14 Ru1 C6A 113.37(16)
C3A Ru1 C6A 37.20(14)
C5 Ru1 C6A 62.53(14)
C12 Ru1 C6 126.6(2)
C13 Ru1 C6 163.0(2)
C15 Ru1 C6 124.16(18)
C11 Ru1 C6 110.56(18)
C14 Ru1 C6 156.54(18)
C3A Ru1 C6 38.02(13)
C5 Ru1 C6 38.92(15)
C6A Ru1 C6 63.89(14)
C12 Ru1 C4 127.03(19)
C13 Ru1 C4 113.14(17)
C15 Ru1 C4 160.75(18)
C11 Ru1 C4 160.91(19)
C14 Ru1 C4 127.94(18)
C3A Ru1 C4 63.46(14)
C5 Ru1 C4 38.38(16)
C6A Ru1 C4 37.74(13)
C6 Ru1 C4 65.66(15)
C27 P1 C33 110.42(17)
C27 P1 C21 102.37(17)
C33 P1 C21 105.88(17)
C27 P1 Pd1 114.10(13)
C33 P1 Pd1 109.18(12)
C21 P1 Pd1 114.46(12)
C51 P2 C45 106.12(17)
C51 P2 C39 103.00(17)
C45 P2 C39 102.93(17)
C51 P2 Pd1 108.18(12)
C45 P2 Pd1 111.81(13)
C39 P2 Pd1 123.38(12)
C2 N1 C6A 109.1(3)
C2 N1 C1M 126.6(3)
C6A N1 C1M 124.3(3)
C2 N3 C3A 109.4(3)
C2 N3 C3M 126.0(3)
C3A N3 C3M 124.6(3)
N1 C2 N3 108.7(3)
N1 C2 Pd1 126.5(3)
N3 C2 Pd1 124.8(2)
C3A C6 C5 103.8(3)
C3A C6 C6M 128.2(4)
C5 C6 C6M 127.5(4)
C3A C6 Ru1 70.4(2)
C5 C6 Ru1 70.2(2)
C6M C6 Ru1 128.6(3)
C4 C5 C6 110.7(3)
C4 C5 C5M 124.8(4)
C6 C5 C5M 124.4(4)
C4 C5 Ru1 71.9(2)
C6 C5 Ru1 70.9(2)
C5M C5 Ru1 126.2(3)
C6A C4 C5 104.5(3)
C6A C4 C4M 127.6(4)
C5 C4 C4M 127.7(4)
C6A C4 Ru1 70.1(2)
C5 C4 Ru1 69.7(2)
C4M C4 Ru1 128.2(3)
C6A C3A N3 105.9(3)
C6A C3A C6 110.8(3)
N3 C3A C6 142.8(4)
C6A C3A Ru1 71.8(2)
N3 C3A Ru1 127.8(3)
C6 C3A Ru1 71.6(2)
C3A C6A N1 106.8(3)
C3A C6A C4 110.2(3)
N1 C6A C4 142.3(4)
C3A C6A Ru1 71.0(2)
N1 C6A Ru1 128.6(2)
C4 C6A Ru1 72.1(2)
C15 C11 C12 106.8(5)
C15 C11 C11M 126.6(6)
C12 C11 C11M 126.5(6)
C15 C11 Ru1 71.2(3)
C12 C11 Ru1 70.0(3)
C11M C11 Ru1 125.3(4)
C11 C12 C13 107.0(4)
C11 C12 C12M 126.2(7)
C13 C12 C12M 126.7(7)
C11 C12 Ru1 71.3(3)
C13 C12 Ru1 70.8(3)
C12M C12 Ru1 126.0(4)
C14 C13 C12 106.8(5)
C14 C13 C13M 125.3(7)
C12 C13 C13M 127.9(7)
C14 C13 Ru1 71.4(3)
C12 C13 Ru1 70.0(3)
C13M C13 Ru1 125.7(4)
C15 C14 C13 108.3(5)
C15 C14 C14M 125.1(6)
C13 C14 C14M 126.6(6)
C15 C14 Ru1 71.2(3)
C13 C14 Ru1 70.6(3)
C14M C14 Ru1 124.9(3)
C14 C15 C11 111.1(5)
C14 C15 C15M 123.4(6)
C11 C15 C15M 125.4(6)
C14 C15 Ru1 71.9(3)
C11 C15 Ru1 71.6(3)
C15M C15 Ru1 124.9(3)
C22 C21 C26 119.3(3)
C22 C21 P1 122.4(3)
C26 C21 P1 117.9(3)
C23 C22 C21 119.2(4)
C24 C23 C22 120.2(4)
C23 C24 C25 121.5(4)
C24 C25 C26 119.0(4)
C25 C26 C21 120.8(4)
C32 C27 C28 119.4(4)
C32 C27 P1 120.2(3)
C28 C27 P1 120.2(3)
C29 C28 C27 119.9(4)
C30 C29 C28 119.9(4)
C31 C30 C29 120.8(4)
C30 C31 C32 120.1(4)
C27 C32 C31 119.9(4)
C38 C33 C34 118.5(3)
C38 C33 P1 117.6(3)
C34 C33 P1 123.9(3)
C35 C34 C33 119.8(4)
C34 C35 C36 121.3(4)
C37 C36 C35 119.0(4)
C38 C37 C36 120.7(4)
C37 C38 C33 120.7(4)
C40 C39 C44 119.1(3)
C40 C39 P2 120.2(3)
C44 C39 P2 120.7(3)
C39 C40 C41 120.6(4)
C42 C41 C40 120.0(4)
C41 C42 C43 120.1(4)
C42 C43 C44 120.4(4)
C39 C44 C43 119.9(4)
C50 C45 C46 118.5(4)
C50 C45 P2 120.5(3)
C46 C45 P2 121.0(3)
C47 C46 C45 120.3(4)
C48 C47 C46 120.3(4)
C49 C48 C47 119.9(4)
C50 C49 C48 119.7(4)
C49 C50 C45 121.3(4)
C56 C51 C52 118.5(4)
C56 C51 P2 118.4(3)
C52 C51 P2 123.1(3)
C53 C52 C51 119.7(4)
C54 C53 C52 121.5(5)
C53 C54 C55 119.1(4)
C56 C55 C54 120.5(5)
C55 C56 C51 120.8(5)
O3 S1 O1 116.4(2)
O3 S1 O2 113.4(2)
O1 S1 O2 115.7(2)
O3 S1 C1 102.8(2)
O1 S1 C1 103.5(2)
O2 S1 C1 102.4(2)
F2 C1 F1 107.3(4)
F2 C1 F3 107.4(4)
F1 C1 F3 106.7(4)
F2 C1 S1 112.1(4)
F1 C1 S1 111.8(3)
F3 C1 S1 111.2(3)

loop_
_geom_bond_atom_site_label_1
_geom_bond_atom_site_label_2
_geom_bond_distance
Pd1 C2 2.029(3)
Pd1 P1 2.2748(10)
Pd1 Cl1 2.3435(9)
Pd1 P2 2.3824(10)
Ru1 C12 2.153(4)
Ru1 C13 2.164(5)
Ru1 C15 2.165(4)
Ru1 C11 2.169(5)
Ru1 C14 2.174(5)
Ru1 C3A 2.180(3)
Ru1 C5 2.186(4)
Ru1 C6A 2.190(3)
Ru1 C6 2.195(4)
Ru1 C4 2.216(4)
P1 C27 1.814(4)
P1 C33 1.819(4)
P1 C21 1.826(4)
P2 C51 1.822(4)
P2 C45 1.827(4)
P2 C39 1.838(4)
N1 C2 1.343(4)
N1 C6A 1.409(5)
N1 C1M 1.456(5)
N3 C2 1.349(5)
N3 C3A 1.411(4)
N3 C3M 1.451(5)
C6 C3A 1.425(5)
C6 C5 1.460(6)
C6 C6M 1.492(6)
C5 C4 1.447(6)
C5 C5M 1.503(6)
C4 C6A 1.425(5)
C4 C4M 1.499(6)
C3A C6A 1.394(5)
C11 C15 1.382(7)
C11 C12 1.433(8)
C11 C11M 1.516(8)
C12 C13 1.446(8)
C12 C12M 1.505(8)
C13 C14 1.411(8)
C13 C13M 1.515(8)
C14 C15 1.373(7)
C14 C14M 1.525(8)
C15 C15M 1.521(7)
C21 C22 1.393(5)
C21 C26 1.398(5)
C22 C23 1.390(5)
C23 C24 1.370(6)
C24 C25 1.372(6)
C25 C26 1.380(5)
C27 C32 1.391(5)
C27 C28 1.393(5)
C28 C29 1.394(6)
C29 C30 1.373(7)
C30 C31 1.370(7)
C31 C32 1.393(6)
C33 C38 1.397(5)
C33 C34 1.399(5)
C34 C35 1.376(6)
C35 C36 1.382(6)
C36 C37 1.381(6)
C37 C38 1.370(5)
C39 C40 1.388(5)
C39 C44 1.390(5)
C40 C41 1.392(5)
C41 C42 1.374(6)
C42 C43 1.378(6)
C43 C44 1.395(5)
C45 C50 1.387(5)
C45 C46 1.395(5)
C46 C47 1.386(6)
C47 C48 1.381(7)
C48 C49 1.382(7)
C49 C50 1.381(6)
C51 C56 1.380(6)
C51 C52 1.393(5)
C52 C53 1.386(6)
C53 C54 1.354(7)
C54 C55 1.383(8)
C55 C56 1.375(6)
S1 O3 1.429(3)
S1 O1 1.429(4)
S1 O2 1.446(4)
S1 C1 1.807(5)
F1 C1 1.330(5)
F2 C1 1.325(6)
F3 C1 1.334(5)

loop_
_geom_torsion_atom_site_label_1
_geom_torsion_atom_site_label_2
_geom_torsion_atom_site_label_3
_geom_torsion_atom_site_label_4
_geom_torsion
C2 Pd1 P1 C27 -111.53(17)
Cl1 Pd1 P1 C27 -150.8(3)
P2 Pd1 P1 C27 66.07(14)
C2 Pd1 P1 C33 124.40(16)
Cl1 Pd1 P1 C33 85.2(3)
P2 Pd1 P1 C33 -58.00(13)
C2 Pd1 P1 C21 5.94(17)
Cl1 Pd1 P1 C21 -33.3(3)
P2 Pd1 P1 C21 -176.46(14)
C2 Pd1 P2 C51 -74.2(9)
P1 Pd1 P2 C51 127.73(13)
Cl1 Pd1 P2 C51 -47.98(13)
C2 Pd1 P2 C45 42.3(9)
P1 Pd1 P2 C45 -115.78(14)
Cl1 Pd1 P2 C45 68.51(14)
C2 Pd1 P2 C39 165.8(9)
P1 Pd1 P2 C39 7.74(15)
Cl1 Pd1 P2 C39 -167.97(15)
C6A N1 C2 N3 -1.9(4)
C1M N1 C2 N3 176.0(3)
C6A N1 C2 Pd1 176.4(2)
C1M N1 C2 Pd1 -5.8(5)
C3A N3 C2 N1 2.2(4)
C3M N3 C2 N1 -175.7(3)
C3A N3 C2 Pd1 -176.1(2)
C3M N3 C2 Pd1 6.1(5)
P1 Pd1 C2 N1 -88.0(3)
Cl1 Pd1 C2 N1 87.5(3)
P2 Pd1 C2 N1 113.7(9)
P1 Pd1 C2 N3 89.9(3)
Cl1 Pd1 C2 N3 -94.6(3)
P2 Pd1 C2 N3 -68.3(10)
C12 Ru1 C6 C3A -163.4(3)
C13 Ru1 C6 C3A 167.2(6)
C15 Ru1 C6 C3A -83.5(3)
C11 Ru1 C6 C3A -122.8(3)
C14 Ru1 C6 C3A -53.3(5)
C5 Ru1 C6 C3A 113.4(3)
C6A Ru1 C6 C3A 35.6(2)
C4 Ru1 C6 C3A 77.4(2)
C12 Ru1 C6 C5 83.2(3)
C13 Ru1 C6 C5 53.8(7)
C15 Ru1 C6 C5 163.1(2)
C11 Ru1 C6 C5 123.8(3)
C14 Ru1 C6 C5 -166.7(4)
C3A Ru1 C6 C5 -113.4(3)
C6A Ru1 C6 C5 -77.8(2)
C4 Ru1 C6 C5 -36.0(2)
C12 Ru1 C6 C6M -39.6(5)
C13 Ru1 C6 C6M -69.0(8)
C15 Ru1 C6 C6M 40.3(4)
C11 Ru1 C6 C6M 1.0(4)
C14 Ru1 C6 C6M 70.5(6)
C3A Ru1 C6 C6M 123.8(5)
C5 Ru1 C6 C6M -122.7(5)
C6A Ru1 C6 C6M 159.4(4)
C4 Ru1 C6 C6M -158.7(4)
C3A C6 C5 C4 -1.7(4)
C6M C6 C5 C4 -174.8(4)
Ru1 C6 C5 C4 61.2(3)
C3A C6 C5 C5M 175.7(4)
C6M C6 C5 C5M 2.7(7)
Ru1 C6 C5 C5M -121.4(4)
C3A C6 C5 Ru1 -62.9(3)
C6M C6 C5 Ru1 124.1(4)
C12 Ru1 C5 C4 120.1(3)
C13 Ru1 C5 C4 77.4(3)
C15 Ru1 C5 C4 -162.9(4)
C11 Ru1 C5 C4 162.9(2)
C14 Ru1 C5 C4 41.2(6)
C3A Ru1 C5 C4 -80.9(2)
C6A Ru1 C5 C4 -38.8(2)
C6 Ru1 C5 C4 -120.4(3)
C12 Ru1 C5 C6 -119.4(3)
C13 Ru1 C5 C6 -162.2(3)
C15 Ru1 C5 C6 -42.5(5)
C11 Ru1 C5 C6 -76.7(3)
C14 Ru1 C5 C6 161.6(5)
C3A Ru1 C5 C6 39.5(2)
C6A Ru1 C5 C6 81.6(2)
C4 Ru1 C5 C6 120.4(3)
C12 Ru1 C5 C5M -0.2(5)
C13 Ru1 C5 C5M -43.0(5)
C15 Ru1 C5 C5M 76.7(6)
C11 Ru1 C5 C5M 42.5(5)
C14 Ru1 C5 C5M -79.2(7)
C3A Ru1 C5 C5M 158.7(5)
C6A Ru1 C5 C5M -159.2(5)
C6 Ru1 C5 C5M 119.2(5)
C4 Ru1 C5 C5M -120.3(5)
C6 C5 C4 C6A 1.4(4)
C5M C5 C4 C6A -176.0(4)
Ru1 C5 C4 C6A 62.0(2)
C6 C5 C4 C4M 176.2(4)
C5M C5 C4 C4M -1.2(6)
Ru1 C5 C4 C4M -123.2(4)
C6 C5 C4 Ru1 -60.5(3)
C5M C5 C4 Ru1 122.0(4)
C12 Ru1 C4 C6A 163.2(3)
C13 Ru1 C4 C6A 120.4(3)
C15 Ru1 C4 C6A 46.8(6)
C11 Ru1 C4 C6A -160.8(5)
C14 Ru1 C4 C6A 79.3(3)
C3A Ru1 C4 C6A -36.0(2)
C5 Ru1 C4 C6A -114.7(3)
C6 Ru1 C4 C6A -78.2(2)
C12 Ru1 C4 C5 -82.2(3)
C13 Ru1 C4 C5 -124.9(3)
C15 Ru1 C4 C5 161.5(5)
C11 Ru1 C4 C5 -46.1(6)
C14 Ru1 C4 C5 -166.0(2)
C3A Ru1 C4 C5 78.7(2)
C6A Ru1 C4 C5 114.7(3)
C6 Ru1 C4 C5 36.5(2)
C12 Ru1 C4 C4M 40.4(5)
C13 Ru1 C4 C4M -2.3(5)
C15 Ru1 C4 C4M -75.9(6)
C11 Ru1 C4 C4M 76.5(7)
C14 Ru1 C4 C4M -43.4(4)
C3A Ru1 C4 C4M -158.7(4)
C5 Ru1 C4 C4M 122.6(5)
C6A Ru1 C4 C4M -122.7(5)
C6 Ru1 C4 C4M 159.1(4)
C2 N3 C3A C6A -1.6(4)
C3M N3 C3A C6A 176.3(3)
C2 N3 C3A C6 168.2(5)
C3M N3 C3A C6 -13.9(7)
C2 N3 C3A Ru1 -80.6(4)
C3M N3 C3A Ru1 97.3(4)
C5 C6 C3A C6A 1.4(4)
C6M C6 C3A C6A 174.3(4)
Ru1 C6 C3A C6A -61.4(3)
C5 C6 C3A N3 -168.2(5)
C6M C6 C3A N3 4.8(8)
Ru1 C6 C3A N3 129.1(5)
C5 C6 C3A Ru1 62.8(3)
C6M C6 C3A Ru1 -124.3(4)
C12 Ru1 C3A C6A 164.1(5)
C13 Ru1 C3A C6A -49.7(5)
C15 Ru1 C3A C6A -122.8(2)
C11 Ru1 C3A C6A -162.9(3)
C14 Ru1 C3A C6A -82.8(3)
C5 Ru1 C3A C6A 79.7(2)
C6 Ru1 C3A C6A 120.2(3)
C4 Ru1 C3A C6A 36.5(2)
C12 Ru1 C3A N3 -99.6(6)
C13 Ru1 C3A N3 46.6(6)
C15 Ru1 C3A N3 -26.5(4)
C11 Ru1 C3A N3 -66.6(4)
C14 Ru1 C3A N3 13.5(4)
C5 Ru1 C3A N3 176.0(4)
C6A Ru1 C3A N3 96.3(4)
C6 Ru1 C3A N3 -143.5(5)
C4 Ru1 C3A N3 132.8(4)
C12 Ru1 C3A C6 43.9(6)
C13 Ru1 C3A C6 -169.9(4)
C15 Ru1 C3A C6 117.0(3)
C11 Ru1 C3A C6 76.9(3)
C14 Ru1 C3A C6 157.0(3)
C5 Ru1 C3A C6 -40.5(2)
C6A Ru1 C3A C6 -120.2(3)
C4 Ru1 C3A C6 -83.7(3)
N3 C3A C6A N1 0.5(4)
C6 C3A C6A N1 -173.0(3)
Ru1 C3A C6A N1 125.8(3)
N3 C3A C6A C4 172.9(3)
C6 C3A C6A C4 -0.5(4)
Ru1 C3A C6A C4 -61.8(3)
N3 C3A C6A Ru1 -125.3(3)
C6 C3A C6A Ru1 61.3(3)
C2 N1 C6A C3A 0.8(4)
C1M N1 C6A C3A -177.1(3)
C2 N1 C6A C4 -167.5(5)
C1M N1 C6A C4 14.6(7)
C2 N1 C6A Ru1 79.7(4)
C1M N1 C6A Ru1 -98.2(4)
C5 C4 C6A C3A -0.6(4)
C4M C4 C6A C3A -175.3(4)
Ru1 C4 C6A C3A 61.1(3)
C5 C4 C6A N1 167.5(4)
C4M C4 C6A N1 -7.2(8)
Ru1 C4 C6A N1 -130.8(5)
C5 C4 C6A Ru1 -61.7(2)
C4M C4 C6A Ru1 123.5(4)
C12 Ru1 C6A C3A -164.1(5)
C13 Ru1 C6A C3A 159.5(3)
C15 Ru1 C6A C3A 78.0(3)
C11 Ru1 C6A C3A 42.5(6)
C14 Ru1 C6A C3A 117.9(3)
C5 Ru1 C6A C3A -80.2(2)
C6 Ru1 C6A C3A -36.4(2)
C4 Ru1 C6A C3A -119.6(3)
C12 Ru1 C6A N1 99.2(6)
C13 Ru1 C6A N1 62.8(4)
C15 Ru1 C6A N1 -18.7(4)
C11 Ru1 C6A N1 -54.2(6)
C14 Ru1 C6A N1 21.2(4)
C3A Ru1 C6A N1 -96.7(4)
C5 Ru1 C6A N1 -176.9(4)
C6 Ru1 C6A N1 -133.1(4)
C4 Ru1 C6A N1 143.6(4)
C12 Ru1 C6A C4 -44.5(6)
C13 Ru1 C6A C4 -80.9(3)
C15 Ru1 C6A C4 -162.4(3)
C11 Ru1 C6A C4 162.2(5)
C14 Ru1 C6A C4 -122.4(3)
C3A Ru1 C6A C4 119.6(3)
C5 Ru1 C6A C4 39.5(2)
C6 Ru1 C6A C4 83.3(2)
C12 Ru1 C11 C15 -116.7(5)
C13 Ru1 C11 C15 -77.9(3)
C14 Ru1 C11 C15 -35.4(3)
C3A Ru1 C11 C15 80.0(3)
C5 Ru1 C11 C15 160.6(3)
C6A Ru1 C11 C15 49.6(6)
C6 Ru1 C11 C15 119.8(3)
C4 Ru1 C11 C15 -165.4(5)
C13 Ru1 C11 C12 38.8(3)
C15 Ru1 C11 C12 116.7(5)
C14 Ru1 C11 C12 81.3(4)
C3A Ru1 C11 C12 -163.3(3)
C5 Ru1 C11 C12 -82.7(4)
C6A Ru1 C11 C12 166.3(4)
C6 Ru1 C11 C12 -123.5(3)
C4 Ru1 C11 C12 -48.7(7)
C12 Ru1 C11 C11M 121.2(7)
C13 Ru1 C11 C11M 160.0(7)
C15 Ru1 C11 C11M -122.1(7)
C14 Ru1 C11 C11M -157.5(7)
C3A Ru1 C11 C11M -42.1(7)
C5 Ru1 C11 C11M 38.5(7)
C6A Ru1 C11 C11M -72.5(8)
C6 Ru1 C11 C11M -2.3(6)
C4 Ru1 C11 C11M 72.5(8)
C15 C11 C12 C13 -0.1(5)
C11M C11 C12 C13 178.1(5)
Ru1 C11 C12 C13 -62.2(3)
C15 C11 C12 C12M -176.5(5)
C11M C11 C12 C12M 1.7(8)
Ru1 C11 C12 C12M 121.4(5)
C15 C11 C12 Ru1 62.1(3)
C11M C11 C12 Ru1 -119.7(5)
C13 Ru1 C12 C11 -116.4(4)
C15 Ru1 C12 C11 -37.3(3)
C14 Ru1 C12 C11 -78.6(3)
C3A Ru1 C12 C11 44.6(6)
C5 Ru1 C12 C11 119.8(3)
C6A Ru1 C12 C11 -165.4(4)
C6 Ru1 C12 C11 76.8(4)
C4 Ru1 C12 C11 162.1(3)
C15 Ru1 C12 C13 79.1(3)
C11 Ru1 C12 C13 116.4(4)
C14 Ru1 C12 C13 37.8(3)
C3A Ru1 C12 C13 161.0(4)
C5 Ru1 C12 C13 -123.8(3)
C6A Ru1 C12 C13 -49.0(6)
C6 Ru1 C12 C13 -166.8(3)
C4 Ru1 C12 C13 -81.5(3)
C13 Ru1 C12 C12M 121.9(9)
C15 Ru1 C12 C12M -158.9(9)
C11 Ru1 C12 C12M -121.7(9)
C14 Ru1 C12 C12M 159.7(9)
C3A Ru1 C12 C12M -77.0(10)
C5 Ru1 C12 C12M -1.9(9)
C6A Ru1 C12 C12M 72.9(10)
C6 Ru1 C12 C12M -44.9(9)
C4 Ru1 C12 C12M 40.4(9)
C11 C12 C13 C14 0.2(5)
C12M C12 C13 C14 176.5(5)
Ru1 C12 C13 C14 -62.3(3)
C11 C12 C13 C13M -177.2(5)
C12M C12 C13 C13M -0.8(8)
Ru1 C12 C13 C13M 120.3(5)
C11 C12 C13 Ru1 62.5(3)
C12M C12 C13 Ru1 -121.2(5)
C12 Ru1 C13 C14 116.5(4)
C15 Ru1 C13 C14 36.5(3)
C11 Ru1 C13 C14 78.2(3)
C3A Ru1 C13 C14 -46.5(6)
C5 Ru1 C13 C14 -163.8(3)
C6A Ru1 C13 C14 -81.5(3)
C6 Ru1 C13 C14 155.2(5)
C4 Ru1 C13 C14 -122.6(3)
C15 Ru1 C13 C12 -80.0(3)
C11 Ru1 C13 C12 -38.4(3)
C14 Ru1 C13 C12 -116.5(4)
C3A Ru1 C13 C12 -163.1(4)
C5 Ru1 C13 C12 79.6(4)
C6A Ru1 C13 C12 161.9(3)
C6 Ru1 C13 C12 38.6(7)
C4 Ru1 C13 C12 120.8(3)
C12 Ru1 C13 C13M -122.9(9)
C15 Ru1 C13 C13M 157.1(8)
C11 Ru1 C13 C13M -161.3(8)
C14 Ru1 C13 C13M 120.5(9)
C3A Ru1 C13 C13M 74.0(9)
C5 Ru1 C13 C13M -43.3(8)
C6A Ru1 C13 C13M 39.0(8)
C6 Ru1 C13 C13M -84.3(10)
C4 Ru1 C13 C13M -2.1(8)
C12 C13 C14 C15 -0.2(5)
C13M C13 C14 C15 177.3(5)
Ru1 C13 C14 C15 -61.6(3)
C12 C13 C14 C14M -178.9(4)
C13M C13 C14 C14M -1.4(8)
Ru1 C13 C14 C14M 119.7(5)
C12 C13 C14 Ru1 61.4(3)
C13M C13 C14 Ru1 -121.1(5)
C12 Ru1 C14 C15 79.2(3)
C13 Ru1 C14 C15 118.1(5)
C11 Ru1 C14 C15 35.7(3)
C3A Ru1 C14 C15 -81.1(3)
C5 Ru1 C14 C15 166.0(5)
C6A Ru1 C14 C15 -121.9(3)
C6 Ru1 C14 C15 -43.9(6)
C4 Ru1 C14 C15 -162.8(3)
C12 Ru1 C14 C13 -38.9(3)
C15 Ru1 C14 C13 -118.1(5)
C11 Ru1 C14 C13 -82.4(4)
C3A Ru1 C14 C13 160.8(3)
C5 Ru1 C14 C13 47.9(7)
C6A Ru1 C14 C13 120.0(3)
C6 Ru1 C14 C13 -162.0(4)
C4 Ru1 C14 C13 79.1(4)
C12 Ru1 C14 C14M -160.7(6)
C13 Ru1 C14 C14M -121.7(7)
C15 Ru1 C14 C14M 120.2(7)
C11 Ru1 C14 C14M 155.9(6)
C3A Ru1 C14 C14M 39.1(6)
C5 Ru1 C14 C14M -73.8(8)
C6A Ru1 C14 C14M -1.7(6)
C6 Ru1 C14 C14M 76.3(7)
C4 Ru1 C14 C14M -42.6(6)
C13 C14 C15 C11 0.1(5)
C14M C14 C15 C11 178.8(4)
Ru1 C14 C15 C11 -61.2(3)
C13 C14 C15 C15M -178.4(4)
C14M C14 C15 C15M 0.3(7)
Ru1 C14 C15 C15M 120.3(5)
C13 C14 C15 Ru1 61.2(3)
C14M C14 C15 Ru1 -120.0(5)
C12 C11 C15 C14 0.0(5)
C11M C11 C15 C14 -178.2(5)
Ru1 C11 C15 C14 61.3(3)
C12 C11 C15 C15M 178.5(4)
C11M C11 C15 C15M 0.3(8)
Ru1 C11 C15 C15M -120.2(5)
C12 C11 C15 Ru1 -61.3(3)
C11M C11 C15 Ru1 120.5(5)
C12 Ru1 C15 C14 -81.8(4)
C13 Ru1 C15 C14 -37.6(3)
C11 Ru1 C15 C14 -120.6(4)
C3A Ru1 C15 C14 119.0(3)
C5 Ru1 C15 C14 -168.6(4)
C6A Ru1 C15 C14 79.1(3)
C6 Ru1 C15 C14 160.5(3)
C4 Ru1 C15 C14 44.9(6)
C12 Ru1 C15 C11 38.8(3)
C13 Ru1 C15 C11 83.0(4)
C14 Ru1 C15 C11 120.6(4)
C3A Ru1 C15 C11 -120.5(3)
C5 Ru1 C15 C11 -48.1(6)
C6A Ru1 C15 C11 -160.3(3)
C6 Ru1 C15 C11 -78.9(3)
C4 Ru1 C15 C11 165.5(4)
C12 Ru1 C15 C15M 159.6(6)
C13 Ru1 C15 C15M -156.2(6)
C11 Ru1 C15 C15M 120.8(7)
C14 Ru1 C15 C15M -118.6(7)
C3A Ru1 C15 C15M 0.4(6)
C5 Ru1 C15 C15M 72.8(7)
C6A Ru1 C15 C15M -39.5(6)
C6 Ru1 C15 C15M 41.9(6)
C4 Ru1 C15 C15M -73.7(8)
C27 P1 C21 C22 -142.2(3)
C33 P1 C21 C22 -26.5(3)
Pd1 P1 C21 C22 93.8(3)
C27 P1 C21 C26 44.5(3)
C33 P1 C21 C26 160.2(3)
Pd1 P1 C21 C26 -79.5(3)
C26 C21 C22 C23 1.3(5)
P1 C21 C22 C23 -171.9(3)
C21 C22 C23 C24 -0.1(6)
C22 C23 C24 C25 -0.7(6)
C23 C24 C25 C26 0.2(6)
C24 C25 C26 C21 1.1(6)
C22 C21 C26 C25 -1.9(6)
P1 C21 C26 C25 171.7(3)
C33 P1 C27 C32 128.6(3)
C21 P1 C27 C32 -119.0(3)
Pd1 P1 C27 C32 5.2(3)
C33 P1 C27 C28 -55.7(4)
C21 P1 C27 C28 56.7(3)
Pd1 P1 C27 C28 -179.1(3)
C32 C27 C28 C29 -3.1(6)
P1 C27 C28 C29 -178.9(3)
C27 C28 C29 C30 2.2(7)
C28 C29 C30 C31 0.5(7)
C29 C30 C31 C32 -2.3(7)
C28 C27 C32 C31 1.3(6)
P1 C27 C32 C31 177.1(3)
C30 C31 C32 C27 1.4(6)
C27 P1 C33 C38 -172.1(3)
C21 P1 C33 C38 77.8(3)
Pd1 P1 C33 C38 -45.9(3)
C27 P1 C33 C34 5.8(4)
C21 P1 C33 C34 -104.2(3)
Pd1 P1 C33 C34 132.1(3)
C38 C33 C34 C35 0.4(5)
P1 C33 C34 C35 -177.6(3)
C33 C34 C35 C36 -0.3(6)
C34 C35 C36 C37 -0.2(6)
C35 C36 C37 C38 0.7(6)
C36 C37 C38 C33 -0.6(6)
C34 C33 C38 C37 0.1(6)
P1 C33 C38 C37 178.2(3)
C51 P2 C39 C40 156.4(3)
C45 P2 C39 C40 46.2(3)
Pd1 P2 C39 C40 -81.2(3)
C51 P2 C39 C44 -25.4(3)
C45 P2 C39 C44 -135.6(3)
Pd1 P2 C39 C44 97.0(3)
C44 C39 C40 C41 0.0(6)
P2 C39 C40 C41 178.1(3)
C39 C40 C41 C42 0.4(6)
C40 C41 C42 C43 -0.7(6)
C41 C42 C43 C44 0.8(6)
C40 C39 C44 C43 0.1(5)
P2 C39 C44 C43 -178.1(3)
C42 C43 C44 C39 -0.5(6)
C51 P2 C45 C50 102.7(3)
C39 P2 C45 C50 -149.5(3)
Pd1 P2 C45 C50 -15.1(4)
C51 P2 C45 C46 -75.0(4)
C39 P2 C45 C46 32.9(4)
Pd1 P2 C45 C46 167.3(3)
C50 C45 C46 C47 -0.7(6)
P2 C45 C46 C47 177.0(4)
C45 C46 C47 C48 1.5(7)
C46 C47 C48 C49 -1.4(8)
C47 C48 C49 C50 0.4(7)
C48 C49 C50 C45 0.4(7)
C46 C45 C50 C49 -0.2(6)
P2 C45 C50 C49 -178.0(3)
C45 P2 C51 C56 -161.2(3)
C39 P2 C51 C56 91.0(4)
Pd1 P2 C51 C56 -41.1(4)
C45 P2 C51 C52 20.9(4)
C39 P2 C51 C52 -86.9(4)
Pd1 P2 C51 C52 141.1(3)
C56 C51 C52 C53 0.0(6)
P2 C51 C52 C53 177.8(3)
C51 C52 C53 C54 -0.4(7)
C52 C53 C54 C55 -0.2(8)
C53 C54 C55 C56 1.2(9)
C54 C55 C56 C51 -1.6(8)
C52 C51 C56 C55 1.0(7)
P2 C51 C56 C55 -177.0(4)
O3 S1 C1 F2 -57.1(4)
O1 S1 C1 F2 64.5(4)
O2 S1 C1 F2 -174.9(3)
O3 S1 C1 F1 63.5(4)
O1 S1 C1 F1 -174.9(4)
O2 S1 C1 F1 -54.3(4)
O3 S1 C1 F3 -177.3(4)
O1 S1 C1 F3 -55.7(4)
O2 S1 C1 F3 64.9(4)
